data_1557475
loop_
_publ_author_name
'Arakawa, Kazuki'
'Yano, Natsumi'
'Imasaki, Nanako'
'Kohara, Yoshihiro'
'Yatsushiro, Daiki'
'Atarashi, Daiki'
'Handa, Makoto'
'Kataoka, Yusuke'

_publ_section_title
;
 Coordination-Induced Self-Assembly of a Heteroleptic Paddlewheel-Type
 Dirhodium Complex
;
_journal_issue 2
_journal_name_full Crystals
_journal_page_first 85
_journal_paper_doi 10.3390/cryst10020085
_journal_volume 10
_journal_year 2020
_chemical_formula_sum 'C16 H22 N2 O9 Rh2'
_chemical_formula_weight 592.17
_space_group_crystal_system monoclinic
_space_group_IT_number 14
_space_group_name_Hall '-P 2ybc'
_space_group_name_H-M_alt 'P 1 21/c 1'
_atom_sites_solution_hydrogens geom
_atom_sites_solution_primary direct
_atom_sites_solution_secondary difmap
_audit_creation_method SHELXL-2014/7
_cell_angle_alpha 90
_cell_angle_beta 103.077(3)
_cell_angle_gamma 90
_cell_formula_units_Z 4
_cell_length_a 8.1042(11)
_cell_length_b 14.3559(18)
_cell_length_c 17.696(3)
_cell_measurement_reflns_used 7228
_cell_measurement_temperature 150(2)
_cell_measurement_theta_max 27.88
_cell_measurement_theta_min 2.36
_cell_volume 2005.4(5)
_computing_cell_refinement 'CrystalClear-SM Expert 2.0 r16 (Rigaku, 2014)'
_computing_data_collection 'CrystalClear-SM Expert 2.0 r16 (Rigaku, 2014)'
_computing_data_reduction 'CrystalClear-SM Expert 2.0 r16 (Rigaku, 2014)'
_computing_molecular_graphics 'CrystalStructure 4.3 (Rigaku, 2018)'
_computing_publication_material 'CrystalStructure 4.3 (Rigaku, 2018)'
_computing_structure_refinement 'SHELXL-2014/7 (Sheldrick, 2014)'
_computing_structure_solution 'SIR2011 (Burla, et al., 2012)'
_diffrn_ambient_temperature 150(2)
_diffrn_detector_area_resol_mean 14.629
_diffrn_measured_fraction_theta_full 0.995
_diffrn_measured_fraction_theta_max 0.995
_diffrn_measurement_device_type 'Rigaku Mercury70'
_diffrn_measurement_method \w
_diffrn_radiation_type MoK\a
_diffrn_radiation_wavelength 0.71075
_diffrn_reflns_av_R_equivalents 0.0409
_diffrn_reflns_av_unetI/netI 0.0397
_diffrn_reflns_Laue_measured_fraction_full 0.995
_diffrn_reflns_Laue_measured_fraction_max 0.995
_diffrn_reflns_limit_h_max 9
_diffrn_reflns_limit_h_min -9
_diffrn_reflns_limit_k_max 17
_diffrn_reflns_limit_k_min -14
_diffrn_reflns_limit_l_max 20
_diffrn_reflns_limit_l_min -21
_diffrn_reflns_number 16890
_diffrn_reflns_point_group_measured_fraction_full 0.995
_diffrn_reflns_point_group_measured_fraction_max 0.995
_diffrn_reflns_theta_full 24.995
_diffrn_reflns_theta_max 24.995
_diffrn_reflns_theta_min 2.580
_diffrn_source 'Rotating anode'
_exptl_absorpt_coefficient_mu 1.697
_exptl_absorpt_correction_T_max 0.950
_exptl_absorpt_correction_T_min 0.732
_exptl_absorpt_correction_type multi-scan
_exptl_absorpt_process_details 'REQAB (Rigaku, 1998)'
_exptl_crystal_colour purple
_exptl_crystal_density_diffrn 1.961
_exptl_crystal_density_method 'not measured'
_exptl_crystal_description prism
_exptl_crystal_F_000 1176
_exptl_crystal_size_max 0.270
_exptl_crystal_size_mid 0.070
_exptl_crystal_size_min 0.030
_refine_diff_density_max 1.995
_refine_diff_density_min -1.202
_refine_diff_density_rms 0.198
_refine_ls_extinction_method none
_refine_ls_goodness_of_fit_ref 1.149
_refine_ls_hydrogen_treatment constr
_refine_ls_matrix_type full
_refine_ls_number_parameters 262
_refine_ls_number_reflns 3505
_refine_ls_number_restraints 0
_refine_ls_restrained_S_all 1.149
_refine_ls_R_factor_all 0.0724
_refine_ls_R_factor_gt 0.0650
_refine_ls_shift/su_max 0.000
_refine_ls_shift/su_mean 0.000
_refine_ls_structure_factor_coef Fsqd
_refine_ls_weighting_details 'w=1/[\s^2^(Fo^2^)+(0.0653P)^2^+17.9008P] where P=(Fo^2^+2Fc^2^)/3'
_refine_ls_weighting_scheme calc
_refine_ls_wR_factor_gt 0.1480
_refine_ls_wR_factor_ref 0.1583
_reflns_Friedel_coverage 0.000
_reflns_number_gt 3123
_reflns_number_total 3505
_reflns_threshold_expression 'I > 2\s(I)'
_cod_data_source_file CIF.cif
_cod_data_source_block '[Rh2(O2CCH3)3(PABC)(DMF)]'
_cod_original_sg_symbol_H-M 'P 21/c'
_cod_database_code 1557475
_shelx_shelxl_version_number 2014/7
_shelx_space_group_comment
;
The symmetry employed for this shelxl refinement is uniquely defined
by the following loop, which should always be used as a source of
symmetry information in preference to the above space-group names.
They are only intended as comments.
;
_shelx_estimated_absorpt_t_min 0.657
_shelx_estimated_absorpt_t_max 0.951

loop_
_space_group_symop_operation_xyz
'x, y, z'
'-x, y+1/2, -z+1/2'
'-x, -y, -z'
'x, -y-1/2, z-1/2'

loop_
_atom_site_label
_atom_site_type_symbol
_atom_site_fract_x
_atom_site_fract_y
_atom_site_fract_z
_atom_site_U_iso_or_equiv
_atom_site_adp_type
_atom_site_occupancy
_atom_site_site_symmetry_order
_atom_site_calc_flag
_atom_site_refinement_flags_posn
_atom_site_refinement_flags_adp
_atom_site_refinement_flags_occupancy
_atom_site_disorder_assembly
_atom_site_disorder_group
Rh1 Rh 0.10987(7) 0.12827(4) 0.21018(3) 0.0254(2) Uani 1 1 d . . . . .
Rh2 Rh 0.23973(7) -0.00924(4) 0.27211(3) 0.0264(2) Uani 1 1 d . . . . .
O1 O 0.0608(6) 0.1683(3) 0.3135(3) 0.0264(11) Uani 1 1 d . . . . .
O2 O 0.1880(6) 0.0393(4) 0.3722(3) 0.0279(11) Uani 1 1 d . . . . .
O3 O 0.3397(6) 0.1911(4) 0.2403(3) 0.0311(12) Uani 1 1 d . . . . .
O4 O 0.4642(6) 0.0587(4) 0.2952(3) 0.0303(12) Uani 1 1 d . . . . .
O5 O 0.1661(6) 0.0815(4) 0.1105(3) 0.0294(12) Uani 1 1 d . . . . .
O6 O 0.2846(6) -0.0503(4) 0.1679(3) 0.0291(12) Uani 1 1 d . . . . .
O7 O -0.1149(7) 0.0575(4) 0.1813(3) 0.0330(12) Uani 1 1 d . . . . .
O8 O 0.0070(7) -0.0714(4) 0.2431(3) 0.0310(12) Uani 1 1 d . . . . .
O9 O 0.3712(7) -0.1367(4) 0.3394(3) 0.0311(12) Uani 1 1 d . . . . .
N1 N -0.0252(7) 0.2392(4) 0.6564(3) 0.0216(12) Uani 1 1 d . . . . .
H1A H -0.0008 0.1939 0.6915 0.026 Uiso 1 1 calc R U . . .
H1B H -0.1363 0.2492 0.6477 0.026 Uiso 1 1 calc R U . . .
N2 N 0.4733(9) -0.2002(5) 0.4583(4) 0.0344(15) Uani 1 1 d . . . . .
C1 C 0.1118(9) 0.1155(5) 0.3712(4) 0.0250(15) Uani 1 1 d . . . . .
C2 C 0.0762(9) 0.1472(5) 0.4470(4) 0.0254(15) Uani 1 1 d . . . . .
C3 C -0.0110(10) 0.2307(6) 0.4502(5) 0.0319(17) Uani 1 1 d . . . . .
H3 H -0.0468 0.2663 0.4056 0.038 Uiso 1 1 calc R U . . .
C4 C -0.0438(9) 0.2602(5) 0.5195(4) 0.0287(17) Uani 1 1 d . . . . .
H4 H -0.1019 0.3156 0.5216 0.034 Uiso 1 1 calc R U . . .
C5 C 0.0107(9) 0.2061(6) 0.5870(4) 0.0289(16) Uani 1 1 d . . . . .
C6 C 0.1008(10) 0.1260(6) 0.5838(5) 0.0327(18) Uani 1 1 d . . . . .
H6 H 0.1414 0.0916 0.6287 0.039 Uiso 1 1 calc R U . . .
C7 C 0.1316(10) 0.0962(6) 0.5139(5) 0.0317(17) Uani 1 1 d . . . . .
H7 H 0.1906 0.0410 0.5120 0.038 Uiso 1 1 calc R U . . .
C8 C 0.4646(10) 0.1417(6) 0.2733(5) 0.0329(18) Uani 1 1 d . . . . .
C9 C 0.6377(11) 0.1892(7) 0.2875(5) 0.045(2) Uani 1 1 d . . . . .
H9A H 0.6241 0.2521 0.2688 0.053 Uiso 1 1 calc R U . . .
H9B H 0.6882 0.1895 0.3421 0.053 Uiso 1 1 calc R U . . .
H9C H 0.7096 0.1558 0.2606 0.053 Uiso 1 1 calc R U . . .
C10 C 0.2399(9) 0.0046(5) 0.1112(4) 0.0247(16) Uani 1 1 d . . . . .
C11 C 0.2819(11) -0.0235(6) 0.0355(5) 0.0374(19) Uani 1 1 d . . . . .
H11A H 0.3379 -0.0829 0.0416 0.045 Uiso 1 1 calc R U . . .
H11B H 0.1794 -0.0279 -0.0041 0.045 Uiso 1 1 calc R U . . .
H11C H 0.3551 0.0223 0.0208 0.045 Uiso 1 1 calc R U . . .
C12 C -0.1187(10) -0.0250(6) 0.2046(5) 0.0312(17) Uani 1 1 d . . . . .
C13 C -0.2858(11) -0.0754(7) 0.1849(5) 0.045(2) Uani 1 1 d . . . . .
H13A H -0.2718 -0.1373 0.2058 0.054 Uiso 1 1 calc R U . . .
H13B H -0.3671 -0.0424 0.2067 0.054 Uiso 1 1 calc R U . . .
H13C H -0.3252 -0.0785 0.1295 0.054 Uiso 1 1 calc R U . . .
C14 C 0.3975(10) -0.1335(5) 0.4108(5) 0.0328(18) Uani 1 1 d . . . . .
H14 H 0.3617 -0.0807 0.4330 0.039 Uiso 1 1 calc R U . . .
C15 C 0.5395(12) -0.2801(6) 0.4277(5) 0.044(2) Uani 1 1 d . . . . .
H15A H 0.5897 -0.3212 0.4694 0.053 Uiso 1 1 calc R U . . .
H15B H 0.4496 -0.3120 0.3926 0.053 Uiso 1 1 calc R U . . .
H15C H 0.6239 -0.2611 0.4006 0.053 Uiso 1 1 calc R U . . .
C16 C 0.4835(12) -0.1959(7) 0.5406(5) 0.045(2) Uani 1 1 d . . . . .
H16A H 0.5424 -0.2498 0.5652 0.054 Uiso 1 1 calc R U . . .
H16B H 0.5437 -0.1407 0.5615 0.054 Uiso 1 1 calc R U . . .
H16C H 0.3713 -0.1944 0.5498 0.054 Uiso 1 1 calc R U . . .

loop_
_atom_site_aniso_label
_atom_site_aniso_U_11
_atom_site_aniso_U_22
_atom_site_aniso_U_33
_atom_site_aniso_U_23
_atom_site_aniso_U_13
_atom_site_aniso_U_12
Rh1 0.0309(4) 0.0239(4) 0.0234(4) 0.0015(2) 0.0103(3) 0.0007(2)
Rh2 0.0310(4) 0.0247(4) 0.0254(4) 0.0010(2) 0.0101(3) 0.0020(2)
O1 0.037(3) 0.023(3) 0.022(3) 0.005(2) 0.012(2) 0.007(2)
O2 0.037(3) 0.025(3) 0.025(3) 0.001(2) 0.012(2) 0.005(2)
O3 0.031(3) 0.031(3) 0.033(3) -0.001(2) 0.009(2) -0.002(2)
O4 0.023(3) 0.033(3) 0.035(3) 0.007(2) 0.006(2) 0.006(2)
O5 0.038(3) 0.028(3) 0.025(3) 0.002(2) 0.013(2) 0.000(2)
O6 0.036(3) 0.028(3) 0.027(3) -0.001(2) 0.013(2) 0.004(2)
O7 0.041(3) 0.030(3) 0.029(3) 0.003(2) 0.009(2) -0.002(2)
O8 0.036(3) 0.033(3) 0.027(3) 0.003(2) 0.012(2) -0.008(2)
O9 0.036(3) 0.029(3) 0.029(3) 0.004(2) 0.007(2) 0.007(2)
N1 0.029(3) 0.015(3) 0.023(3) -0.003(2) 0.010(2) -0.007(2)
N2 0.041(4) 0.032(4) 0.031(4) -0.004(3) 0.011(3) 0.005(3)
C1 0.024(4) 0.027(4) 0.024(4) 0.002(3) 0.005(3) -0.003(3)
C2 0.030(4) 0.027(4) 0.017(4) -0.002(3) 0.001(3) 0.001(3)
C3 0.032(4) 0.037(4) 0.026(4) 0.000(3) 0.006(3) 0.002(3)
C4 0.030(4) 0.025(4) 0.031(4) -0.004(3) 0.008(3) 0.004(3)
C5 0.033(4) 0.033(4) 0.023(4) -0.005(3) 0.012(3) -0.007(3)
C6 0.042(5) 0.031(4) 0.027(4) -0.001(3) 0.013(3) 0.000(3)
C7 0.041(4) 0.024(4) 0.031(4) 0.001(3) 0.011(3) 0.004(3)
C8 0.038(4) 0.039(5) 0.028(4) 0.006(3) 0.021(3) 0.002(3)
C9 0.039(5) 0.059(6) 0.036(5) 0.012(4) 0.009(4) -0.006(4)
C10 0.028(4) 0.026(4) 0.021(4) -0.003(3) 0.006(3) 0.001(3)
C11 0.052(5) 0.032(4) 0.031(5) -0.002(3) 0.014(4) -0.003(4)
C12 0.032(4) 0.034(5) 0.029(4) -0.004(3) 0.009(3) -0.006(3)
C13 0.039(5) 0.053(6) 0.042(5) 0.010(4) 0.006(4) -0.009(4)
C14 0.032(4) 0.027(4) 0.041(5) 0.002(3) 0.011(3) 0.002(3)
C15 0.050(5) 0.040(5) 0.041(5) 0.007(4) 0.008(4) 0.015(4)
C16 0.051(5) 0.051(6) 0.035(5) 0.001(4) 0.016(4) 0.001(4)

loop_
_atom_type_symbol
_atom_type_description
_atom_type_scat_dispersion_real
_atom_type_scat_dispersion_imag
_atom_type_scat_source
C C 0.0033 0.0016 'International Tables Vol C Tables 4.2.6.8 and 6.1.1.4'
H H 0.0000 0.0000 'International Tables Vol C Tables 4.2.6.8 and 6.1.1.4'
N N 0.0061 0.0033 'International Tables Vol C Tables 4.2.6.8 and 6.1.1.4'
O O 0.0106 0.0060 'International Tables Vol C Tables 4.2.6.8 and 6.1.1.4'
Rh Rh -1.1178 0.9187 'International Tables Vol C Tables 4.2.6.8 and 6.1.1.4'

loop_
_geom_angle_atom_site_label_1
_geom_angle_atom_site_label_2
_geom_angle_atom_site_label_3
_geom_angle
_geom_angle_site_symmetry_1
_geom_angle_site_symmetry_3
_geom_angle_publ_flag
O3 Rh1 O5 90.1(2) . . ?
O3 Rh1 O1 89.6(2) . . ?
O5 Rh1 O1 176.5(2) . . ?
O3 Rh1 O7 176.6(2) . . ?
O5 Rh1 O7 88.9(2) . . ?
O1 Rh1 O7 91.2(2) . . ?
O3 Rh1 N1 93.6(2) . 4_565 ?
O5 Rh1 N1 95.4(2) . 4_565 ?
O1 Rh1 N1 88.1(2) . 4_565 ?
O7 Rh1 N1 89.7(2) . 4_565 ?
O3 Rh1 Rh2 87.95(15) . . ?
O5 Rh1 Rh2 87.88(15) . . ?
O1 Rh1 Rh2 88.64(14) . . ?
O7 Rh1 Rh2 88.79(15) . . ?
N1 Rh1 Rh2 176.38(15) 4_565 . ?
O4 Rh2 O2 90.7(2) . . ?
O4 Rh2 O8 176.1(2) . . ?
O2 Rh2 O8 90.4(2) . . ?
O4 Rh2 O6 89.2(2) . . ?
O2 Rh2 O6 176.2(2) . . ?
O8 Rh2 O6 89.4(2) . . ?
O4 Rh2 O9 89.4(2) . . ?
O2 Rh2 O9 89.1(2) . . ?
O8 Rh2 O9 94.3(2) . . ?
O6 Rh2 O9 94.6(2) . . ?
O4 Rh2 Rh1 88.66(14) . . ?
O2 Rh2 Rh1 87.71(14) . . ?
O8 Rh2 Rh1 87.69(15) . . ?
O6 Rh2 Rh1 88.52(15) . . ?
O9 Rh2 Rh1 176.26(14) . . ?
C1 O1 Rh1 117.4(5) . . ?
C1 O2 Rh2 119.0(5) . . ?
C8 O3 Rh1 117.6(5) . . ?
C8 O4 Rh2 117.5(5) . . ?
C10 O5 Rh1 118.8(5) . . ?
C10 O6 Rh2 117.3(5) . . ?
C12 O7 Rh1 118.2(5) . . ?
C12 O8 Rh2 119.0(5) . . ?
C14 O9 Rh2 116.8(5) . . ?
C5 N1 Rh1 118.0(4) . 4_566 ?
C5 N1 H1A 107.8 . . ?
Rh1 N1 H1A 107.8 4_566 . ?
C5 N1 H1B 107.8 . . ?
Rh1 N1 H1B 107.8 4_566 . ?
H1A N1 H1B 107.1 . . ?
C14 N2 C15 120.0(7) . . ?
C14 N2 C16 121.4(7) . . ?
C15 N2 C16 118.5(7) . . ?
O2 C1 O1 127.2(7) . . ?
O2 C1 C2 116.4(6) . . ?
O1 C1 C2 116.4(6) . . ?
C7 C2 C3 119.3(7) . . ?
C7 C2 C1 120.9(7) . . ?
C3 C2 C1 119.7(7) . . ?
C4 C3 C2 120.0(7) . . ?
C4 C3 H3 120.0 . . ?
C2 C3 H3 120.0 . . ?
C3 C4 C5 119.9(7) . . ?
C3 C4 H4 120.0 . . ?
C5 C4 H4 120.0 . . ?
C6 C5 N1 122.5(7) . . ?
C6 C5 C4 119.6(7) . . ?
N1 C5 C4 117.8(7) . . ?
C5 C6 C7 120.1(8) . . ?
C5 C6 H6 119.9 . . ?
C7 C6 H6 119.9 . . ?
C2 C7 C6 121.0(7) . . ?
C2 C7 H7 119.5 . . ?
C6 C7 H7 119.5 . . ?
O4 C8 O3 128.1(8) . . ?
O4 C8 C9 116.1(7) . . ?
O3 C8 C9 115.8(7) . . ?
C8 C9 H9A 109.5 . . ?
C8 C9 H9B 109.5 . . ?
H9A C9 H9B 109.5 . . ?
C8 C9 H9C 109.5 . . ?
H9A C9 H9C 109.5 . . ?
H9B C9 H9C 109.5 . . ?
O5 C10 O6 127.4(7) . . ?
O5 C10 C11 115.4(7) . . ?
O6 C10 C11 117.1(7) . . ?
C10 C11 H11A 109.5 . . ?
C10 C11 H11B 109.5 . . ?
H11A C11 H11B 109.5 . . ?
C10 C11 H11C 109.5 . . ?
H11A C11 H11C 109.5 . . ?
H11B C11 H11C 109.5 . . ?
O7 C12 O8 126.2(7) . . ?
O7 C12 C13 117.6(7) . . ?
O8 C12 C13 116.1(7) . . ?
C12 C13 H13A 109.5 . . ?
C12 C13 H13B 109.5 . . ?
H13A C13 H13B 109.5 . . ?
C12 C13 H13C 109.5 . . ?
H13A C13 H13C 109.5 . . ?
H13B C13 H13C 109.5 . . ?
O9 C14 N2 124.7(8) . . ?
O9 C14 H14 117.7 . . ?
N2 C14 H14 117.7 . . ?
N2 C15 H15A 109.5 . . ?
N2 C15 H15B 109.5 . . ?
H15A C15 H15B 109.5 . . ?
N2 C15 H15C 109.5 . . ?
H15A C15 H15C 109.5 . . ?
H15B C15 H15C 109.5 . . ?
N2 C16 H16A 109.5 . . ?
N2 C16 H16B 109.5 . . ?
H16A C16 H16B 109.5 . . ?
N2 C16 H16C 109.5 . . ?
H16A C16 H16C 109.5 . . ?
H16B C16 H16C 109.5 . . ?

loop_
_geom_bond_atom_site_label_1
_geom_bond_atom_site_label_2
_geom_bond_distance
_geom_bond_site_symmetry_2
_geom_bond_publ_flag
Rh1 O3 2.029(5) . ?
Rh1 O5 2.032(5) . ?
Rh1 O1 2.039(5) . ?
Rh1 O7 2.047(5) . ?
Rh1 N1 2.293(5) 4_565 ?
Rh1 Rh2 2.3840(8) . ?
Rh2 O4 2.023(5) . ?
Rh2 O2 2.033(5) . ?
Rh2 O8 2.044(5) . ?
Rh2 O6 2.046(5) . ?
Rh2 O9 2.308(5) . ?
O1 C1 1.263(9) . ?
O2 C1 1.254(9) . ?
O3 C8 1.266(10) . ?
O4 C8 1.253(10) . ?
O5 C10 1.255(9) . ?
O6 C10 1.262(9) . ?
O7 C12 1.256(10) . ?
O8 C12 1.277(10) . ?
O9 C14 1.234(10) . ?
N1 C5 1.406(9) . ?
N1 Rh1 2.292(5) 4_566 ?
N1 H1A 0.8900 . ?
N1 H1B 0.8900 . ?
N2 C14 1.329(10) . ?
N2 C15 1.424(11) . ?
N2 C16 1.442(11) . ?
C1 C2 1.505(11) . ?
C2 C7 1.378(11) . ?
C2 C3 1.399(11) . ?
C3 C4 1.379(11) . ?
C3 H3 0.9300 . ?
C4 C5 1.410(11) . ?
C4 H4 0.9300 . ?
C5 C6 1.370(11) . ?
C6 C7 1.384(11) . ?
C6 H6 0.9300 . ?
C7 H7 0.9300 . ?
C8 C9 1.529(12) . ?
C9 H9A 0.9600 . ?
C9 H9B 0.9600 . ?
C9 H9C 0.9600 . ?
C10 C11 1.511(11) . ?
C11 H11A 0.9600 . ?
C11 H11B 0.9600 . ?
C11 H11C 0.9600 . ?
C12 C13 1.505(11) . ?
C13 H13A 0.9600 . ?
C13 H13B 0.9600 . ?
C13 H13C 0.9600 . ?
C14 H14 0.9300 . ?
C15 H15A 0.9600 . ?
C15 H15B 0.9600 . ?
C15 H15C 0.9600 . ?
C16 H16A 0.9600 . ?
C16 H16B 0.9600 . ?
C16 H16C 0.9600 . ?

loop_
_geom_torsion_atom_site_label_1
_geom_torsion_atom_site_label_2
_geom_torsion_atom_site_label_3
_geom_torsion_atom_site_label_4
_geom_torsion
_geom_torsion_site_symmetry_1
_geom_torsion_site_symmetry_2
_geom_torsion_site_symmetry_3
_geom_torsion_site_symmetry_4
_geom_torsion_publ_flag
Rh2 O2 C1 O1 0.0(10) . . . . ?
Rh2 O2 C1 C2 179.6(5) . . . . ?
Rh1 O1 C1 O2 -1.3(10) . . . . ?
Rh1 O1 C1 C2 179.2(5) . . . . ?
O2 C1 C2 C7 2.6(10) . . . . ?
O1 C1 C2 C7 -177.7(7) . . . . ?
O2 C1 C2 C3 -178.9(7) . . . . ?
O1 C1 C2 C3 0.7(10) . . . . ?
C7 C2 C3 C4 -1.4(12) . . . . ?
C1 C2 C3 C4 -179.9(7) . . . . ?
C2 C3 C4 C5 0.1(11) . . . . ?
Rh1 N1 C5 C6 109.9(7) 4_566 . . . ?
Rh1 N1 C5 C4 -67.8(8) 4_566 . . . ?
C3 C4 C5 C6 2.1(11) . . . . ?
C3 C4 C5 N1 179.8(7) . . . . ?
N1 C5 C6 C7 179.6(7) . . . . ?
C4 C5 C6 C7 -2.8(12) . . . . ?
C3 C2 C7 C6 0.7(12) . . . . ?
C1 C2 C7 C6 179.2(7) . . . . ?
C5 C6 C7 C2 1.5(12) . . . . ?
Rh2 O4 C8 O3 2.7(11) . . . . ?
Rh2 O4 C8 C9 -176.6(6) . . . . ?
Rh1 O3 C8 O4 -5.3(11) . . . . ?
Rh1 O3 C8 C9 174.1(6) . . . . ?
Rh1 O5 C10 O6 0.7(10) . . . . ?
Rh1 O5 C10 C11 -178.1(5) . . . . ?
Rh2 O6 C10 O5 -2.1(10) . . . . ?
Rh2 O6 C10 C11 176.7(5) . . . . ?
Rh1 O7 C12 O8 -2.5(11) . . . . ?
Rh1 O7 C12 C13 178.4(6) . . . . ?
Rh2 O8 C12 O7 0.4(11) . . . . ?
Rh2 O8 C12 C13 179.6(6) . . . . ?
Rh2 O9 C14 N2 -179.2(6) . . . . ?
C15 N2 C14 O9 3.7(13) . . . . ?
C16 N2 C14 O9 -173.3(8) . . . . ?
